data_7209830
loop_
_publ_author_name
'Pettinari, Claudio'
'Marchetti, Fabio'
'Orbisaglia, Serena'
'Pettinari, Riccardo'
'Ngoune, Jean'
'G\'omez, Margarita'
'Santos, Carina'
'\'Alvarez, Eleuterio'

_publ_section_title
;
 Group 11 complexes with the bidentate di(1H-indazol-1-yl)methane and
 di(2H-indazol-2-yl)methane) ligands
;
_journal_issue 19
_journal_name_full CrystEngComm
_journal_page_first 3892
_journal_paper_doi 10.1039/c3ce40355f
_journal_volume 15
_journal_year 2013
_chemical_formula_moiety 'C16 H15 Ag N4 O3 S'
_chemical_formula_sum 'C16 H15 Ag N4 O3 S'
_chemical_formula_weight 451.25
_chemical_name_systematic
;
?
;
_space_group_IT_number 2
_symmetry_cell_setting triclinic
_symmetry_space_group_name_Hall '-P 1'
_symmetry_space_group_name_H-M 'P -1'
_atom_sites_solution_hydrogens geom
_atom_sites_solution_primary direct
_atom_sites_solution_secondary difmap
_audit_creation_method SHELXL-97
_cell_angle_alpha 90.296(2)
_cell_angle_beta 100.4080(10)
_cell_angle_gamma 95.7830(10)
_cell_formula_units_Z 2
_cell_length_a 6.8541(4)
_cell_length_b 10.2636(6)
_cell_length_c 12.8115(7)
_cell_measurement_reflns_used 9993
_cell_measurement_temperature 173(2)
_cell_measurement_theta_max 30.49
_cell_measurement_theta_min 2.54
_cell_volume 881.67(9)
_computing_cell_refinement 'APEX2 Software Suite (Bruker, 2007)'
_computing_data_collection 'APEX2 Software Suite (Bruker, 2007)'
_computing_data_reduction 'APEX2 Software Suite (Bruker, 2007)'
_computing_molecular_graphics 'SHELXTL (Sheldrick, 2008)'
_computing_publication_material 'SHELXTL and publCIF (Westrip, 2010)'
_computing_structure_refinement 'SHELXL97 (Sheldrick, 2008)'
_computing_structure_solution 'SIR2002 (Burla et al., 2003)'
_diffrn_ambient_temperature 173(2)
_diffrn_detector_area_resol_mean 8.26
_diffrn_measured_fraction_theta_full 0.988
_diffrn_measured_fraction_theta_max 0.988
_diffrn_measurement_device_type
;
Bruker-Nonius X8kappa APEX II CCD area detector
;
_diffrn_measurement_method 'phi and omega scans with narrow frames'
_diffrn_radiation_monochromator graphite
_diffrn_radiation_source 'fine-focus sealed tube'
_diffrn_radiation_type MoK\a
_diffrn_radiation_wavelength 0.71073
_diffrn_reflns_av_R_equivalents 0.0296
_diffrn_reflns_av_sigmaI/netI 0.0178
_diffrn_reflns_limit_h_max 8
_diffrn_reflns_limit_h_min -8
_diffrn_reflns_limit_k_max 12
_diffrn_reflns_limit_k_min -11
_diffrn_reflns_limit_l_max 15
_diffrn_reflns_limit_l_min -15
_diffrn_reflns_number 20960
_diffrn_reflns_theta_full 25.25
_diffrn_reflns_theta_max 25.25
_diffrn_reflns_theta_min 2.54
_diffrn_standards_decay_% 0
_exptl_absorpt_coefficient_mu 1.284
_exptl_absorpt_correction_T_max 0.9042
_exptl_absorpt_correction_T_min 0.8308
_exptl_absorpt_correction_type multi-scan
_exptl_absorpt_process_details
;
APEX2 Software Suite; Bruker 2005.
;
_exptl_crystal_colour colourless
_exptl_crystal_density_diffrn 1.700
_exptl_crystal_density_method 'not measured'
_exptl_crystal_description needle
_exptl_crystal_F_000 452
_exptl_crystal_size_max 0.34
_exptl_crystal_size_mid 0.12
_exptl_crystal_size_min 0.08
_refine_diff_density_max 0.839
_refine_diff_density_min -0.611
_refine_diff_density_rms 0.089
_refine_ls_extinction_method none
_refine_ls_goodness_of_fit_ref 1.069
_refine_ls_hydrogen_treatment constr
_refine_ls_matrix_type full
_refine_ls_number_parameters 227
_refine_ls_number_reflns 3145
_refine_ls_number_restraints 0
_refine_ls_restrained_S_all 1.069
_refine_ls_R_factor_all 0.0300
_refine_ls_R_factor_gt 0.0265
_refine_ls_shift/su_max 0.002
_refine_ls_shift/su_mean 0.000
_refine_ls_structure_factor_coef Fsqd
_refine_ls_weighting_details 'calc w=1/[\s^2^(Fo^2^)+(0.0519P)^2^+0.4063P] where P=(Fo^2^+2Fc^2^)/3'
_refine_ls_weighting_scheme calc
_refine_ls_wR_factor_gt 0.0740
_refine_ls_wR_factor_ref 0.0765
_reflns_number_gt 2895
_reflns_number_total 3145
_reflns_threshold_expression >2sigma(I)
_cod_data_source_file c3ce40355f.txt
_cod_data_source_block 16
_cod_depositor_comments
;
The following automatic conversions were performed:

'_symmetry_cell_setting' value 'Triclinic' changed to 'triclinic'
according to /home/saulius/struct/CIF-dictionaries/cif_core.dic
dictionary named 'cif_core.dic' version 2.4.2 from 2011-04-26.

Automatic conversion script
Id: cif_fix_values 1891 2012-01-12 08:04:46Z andrius 
;
_cod_database_code 7209830

loop_
_symmetry_equiv_pos_as_xyz
'x, y, z'
'-x, -y, -z'

loop_
_atom_site_label
_atom_site_type_symbol
_atom_site_fract_x
_atom_site_fract_y
_atom_site_fract_z
_atom_site_U_iso_or_equiv
_atom_site_adp_type
_atom_site_occupancy
_atom_site_symmetry_multiplicity
_atom_site_calc_flag
_atom_site_refinement_flags
Ag1 Ag 0.57325(3) 0.076123(19) 0.691027(16) 0.03241(10) Uani 1 1 d .
S1 S 0.48678(9) 0.19740(6) 0.45212(5) 0.02477(15) Uani 1 1 d .
O1 O 0.6398(3) 0.2307(2) 0.54579(16) 0.0423(5) Uani 1 1 d .
O2 O 0.5689(3) 0.15549(19) 0.36168(15) 0.0364(4) Uani 1 1 d .
O3 O 0.3250(3) 0.10545(19) 0.47461(15) 0.0357(4) Uani 1 1 d .
N1 N 0.8505(3) 0.0058(2) 0.77554(16) 0.0241(4) Uani 1 1 d .
N2 N 1.0079(3) -0.01886(19) 0.73135(15) 0.0218(4) Uani 1 1 d .
N3 N 0.3452(3) 0.1973(2) 0.72670(16) 0.0230(4) Uani 1 1 d .
N4 N 0.1505(3) 0.1868(2) 0.67866(15) 0.0219(4) Uani 1 1 d .
C1 C 1.1164(4) -0.1093(2) 0.7829(2) 0.0258(5) Uani 1 1 d .
H1 H 1.2330 -0.1398 0.7653 0.031 Uiso 1 1 calc R
C2 C 1.0231(4) -0.1488(2) 0.8668(2) 0.0268(5) Uani 1 1 d .
C3 C 1.0595(5) -0.2395(3) 0.9507(2) 0.0378(6) Uani 1 1 d .
H3 H 1.1689 -0.2907 0.9576 0.045 Uiso 1 1 calc R
C4 C 0.9304(5) -0.2496(3) 1.0207(2) 0.0427(7) Uani 1 1 d .
H4 H 0.9520 -0.3085 1.0775 0.051 Uiso 1 1 calc R
C5 C 0.7664(5) -0.1754(3) 1.0112(2) 0.0431(8) Uani 1 1 d .
H5 H 0.6809 -0.1865 1.0618 0.052 Uiso 1 1 calc R
C6 C 0.7253(4) -0.0877(3) 0.9318(2) 0.0359(6) Uani 1 1 d .
H6 H 0.6138 -0.0385 0.9262 0.043 Uiso 1 1 calc R
C7 C 0.8588(4) -0.0744(2) 0.85834(18) 0.0243(5) Uani 1 1 d .
C8 C 0.0668(4) 0.2991(2) 0.6789(2) 0.0275(5) Uani 1 1 d .
H8 H -0.0671 0.3123 0.6499 0.033 Uiso 1 1 calc R
C9 C 0.2151(4) 0.3931(2) 0.7303(2) 0.0274(5) Uani 1 1 d .
C10 C 0.2272(5) 0.5282(3) 0.7581(3) 0.0431(7) Uani 1 1 d .
H10 H 0.1155 0.5766 0.7390 0.052 Uiso 1 1 calc R
C11 C 0.4020(5) 0.5858(3) 0.8125(3) 0.0463(8) Uani 1 1 d .
H11 H 0.4115 0.6756 0.8329 0.056 Uiso 1 1 calc R
C12 C 0.5718(5) 0.5164(3) 0.8400(3) 0.0430(7) Uani 1 1 d .
H12 H 0.6918 0.5613 0.8780 0.052 Uiso 1 1 calc R
C13 C 0.5680(4) 0.3866(3) 0.8135(2) 0.0334(6) Uani 1 1 d .
H13 H 0.6828 0.3407 0.8315 0.040 Uiso 1 1 calc R
C14 C 0.3853(4) 0.3242(2) 0.75819(18) 0.0242(5) Uani 1 1 d .
C15 C 1.0534(4) 0.0580(2) 0.64212(19) 0.0238(5) Uani 1 1 d .
H15A H 1.1419 0.0121 0.6048 0.029 Uiso 1 1 calc R
H15B H 0.9286 0.0676 0.5914 0.029 Uiso 1 1 calc R
C16 C 0.3788(6) 0.3432(3) 0.4154(3) 0.0502(8) Uani 1 1 d .
H16A H 0.2759 0.3262 0.3516 0.075 Uiso 1 1 calc R
H16B H 0.4820 0.4102 0.4007 0.075 Uiso 1 1 calc R
H16C H 0.3184 0.3741 0.4734 0.075 Uiso 1 1 calc R

loop_
_atom_site_aniso_label
_atom_site_aniso_U_11
_atom_site_aniso_U_22
_atom_site_aniso_U_33
_atom_site_aniso_U_23
_atom_site_aniso_U_13
_atom_site_aniso_U_12
Ag1 0.02113(14) 0.03498(14) 0.04172(15) 0.00021(9) 0.00459(9) 0.00784(9)
S1 0.0209(3) 0.0279(3) 0.0241(3) -0.0014(2) 0.0019(2) 0.0000(2)
O1 0.0305(11) 0.0548(13) 0.0347(11) -0.0001(9) -0.0052(9) -0.0089(9)
O2 0.0389(11) 0.0357(10) 0.0380(10) -0.0019(8) 0.0180(9) 0.0012(8)
O3 0.0295(10) 0.0427(11) 0.0336(10) -0.0057(8) 0.0088(8) -0.0076(8)
N1 0.0169(10) 0.0322(11) 0.0227(10) -0.0042(8) 0.0034(8) 0.0013(8)
N2 0.0172(10) 0.0259(10) 0.0214(10) -0.0030(8) 0.0030(8) -0.0013(8)
N3 0.0155(10) 0.0286(11) 0.0233(10) -0.0028(8) 0.0001(8) 0.0013(8)
N4 0.0163(10) 0.0280(11) 0.0199(9) -0.0022(8) 0.0008(8) -0.0001(8)
C1 0.0190(12) 0.0285(13) 0.0288(13) -0.0028(10) 0.0012(10) 0.0031(9)
C2 0.0262(13) 0.0257(12) 0.0255(12) -0.0030(10) -0.0011(10) -0.0017(10)
C3 0.0420(17) 0.0343(14) 0.0319(14) 0.0035(11) -0.0045(12) -0.0015(12)
C4 0.054(2) 0.0433(17) 0.0246(14) 0.0049(12) -0.0013(13) -0.0103(14)
C5 0.0503(19) 0.0530(18) 0.0237(14) -0.0037(12) 0.0123(13) -0.0160(14)
C6 0.0334(15) 0.0490(17) 0.0248(13) -0.0075(12) 0.0096(11) -0.0065(12)
C7 0.0210(12) 0.0311(13) 0.0183(11) -0.0063(9) 0.0012(9) -0.0050(9)
C8 0.0172(12) 0.0324(13) 0.0319(13) 0.0030(10) 0.0007(10) 0.0049(10)
C9 0.0260(13) 0.0285(13) 0.0274(13) 0.0020(10) 0.0038(10) 0.0025(10)
C10 0.0448(18) 0.0294(14) 0.0558(19) 0.0009(13) 0.0086(15) 0.0079(12)
C11 0.052(2) 0.0259(14) 0.058(2) -0.0082(13) 0.0062(16) -0.0034(13)
C12 0.0410(18) 0.0378(16) 0.0429(17) -0.0076(13) -0.0022(13) -0.0132(13)
C13 0.0247(14) 0.0403(15) 0.0308(14) -0.0034(11) -0.0031(11) -0.0024(11)
C14 0.0228(13) 0.0292(13) 0.0200(11) 0.0001(10) 0.0036(9) 0.0001(9)
C15 0.0195(12) 0.0308(13) 0.0197(11) -0.0023(9) 0.0021(9) -0.0017(9)
C16 0.061(2) 0.0418(17) 0.0514(19) 0.0049(14) 0.0104(16) 0.0233(15)

loop_
_atom_type_symbol
_atom_type_description
_atom_type_scat_dispersion_real
_atom_type_scat_dispersion_imag
_atom_type_scat_source
C C 0.0033 0.0016 'International Tables Vol C Tables 4.2.6.8 and 6.1.1.4'
H H 0.0000 0.0000 'International Tables Vol C Tables 4.2.6.8 and 6.1.1.4'
N N 0.0061 0.0033 'International Tables Vol C Tables 4.2.6.8 and 6.1.1.4'
O O 0.0106 0.0060 'International Tables Vol C Tables 4.2.6.8 and 6.1.1.4'
S S 0.1246 0.1234 'International Tables Vol C Tables 4.2.6.8 and 6.1.1.4'
Ag Ag -0.8971 1.1015 'International Tables Vol C Tables 4.2.6.8 and 6.1.1.4'

loop_
_geom_angle_atom_site_label_1
_geom_angle_atom_site_label_2
_geom_angle_atom_site_label_3
_geom_angle
_geom_angle_site_symmetry_1
_geom_angle_site_symmetry_3
N3 Ag1 N1 137.67(7) . .
N3 Ag1 O2 112.22(7) . 2_656
N1 Ag1 O2 90.52(7) . 2_656
N3 Ag1 O1 89.51(7) . .
N1 Ag1 O1 111.41(7) . .
O2 Ag1 O1 117.99(6) 2_656 .
O3 S1 O2 112.59(11) . .
O3 S1 O1 112.51(12) . .
O2 S1 O1 112.66(12) . .
O3 S1 C16 105.61(16) . .
O2 S1 C16 106.52(15) . .
O1 S1 C16 106.28(16) . .
S1 O1 Ag1 108.18(10) . .
S1 O2 Ag1 109.06(10) . 2_656
C7 N1 N2 104.1(2) . .
C7 N1 Ag1 123.84(16) . .
N2 N1 Ag1 125.59(15) . .
C1 N2 N1 113.6(2) . .
C1 N2 C15 126.9(2) . .
N1 N2 C15 119.3(2) . .
C14 N3 N4 104.07(19) . .
C14 N3 Ag1 123.36(16) . .
N4 N3 Ag1 126.10(15) . .
C8 N4 N3 113.6(2) . .
C8 N4 C15 127.6(2) . 1_455
N3 N4 C15 118.54(19) . 1_455
N2 C1 C2 106.1(2) . .
N2 C1 H1 126.9 . .
C2 C1 H1 126.9 . .
C1 C2 C7 104.7(2) . .
C1 C2 C3 135.1(3) . .
C7 C2 C3 120.2(2) . .
C4 C3 C2 117.3(3) . .
C4 C3 H3 121.4 . .
C2 C3 H3 121.4 . .
C3 C4 C5 122.1(3) . .
C3 C4 H4 118.9 . .
C5 C4 H4 118.9 . .
C6 C5 C4 122.6(3) . .
C6 C5 H5 118.7 . .
C4 C5 H5 118.7 . .
C5 C6 C7 116.4(3) . .
C5 C6 H6 121.8 . .
C7 C6 H6 121.8 . .
N1 C7 C2 111.5(2) . .
N1 C7 C6 127.1(2) . .
C2 C7 C6 121.4(2) . .
N4 C8 C9 106.6(2) . .
N4 C8 H8 126.7 . .
C9 C8 H8 126.7 . .
C8 C9 C14 104.4(2) . .
C8 C9 C10 135.9(3) . .
C14 C9 C10 119.7(2) . .
C11 C10 C9 118.0(3) . .
C11 C10 H10 121.0 . .
C9 C10 H10 121.0 . .
C10 C11 C12 122.1(3) . .
C10 C11 H11 119.0 . .
C12 C11 H11 119.0 . .
C13 C12 C11 122.0(3) . .
C13 C12 H12 119.0 . .
C11 C12 H12 119.0 . .
C12 C13 C14 116.7(3) . .
C12 C13 H13 121.6 . .
C14 C13 H13 121.6 . .
N3 C14 C13 127.1(2) . .
N3 C14 C9 111.3(2) . .
C13 C14 C9 121.6(2) . .
N4 C15 N2 110.42(18) 1_655 .
N4 C15 H15A 109.6 1_655 .
N2 C15 H15A 109.6 . .
N4 C15 H15B 109.6 1_655 .
N2 C15 H15B 109.6 . .
H15A C15 H15B 108.1 . .
S1 C16 H16A 109.5 . .
S1 C16 H16B 109.5 . .
H16A C16 H16B 109.5 . .
S1 C16 H16C 109.5 . .
H16A C16 H16C 109.5 . .
H16B C16 H16C 109.5 . .

loop_
_geom_bond_atom_site_label_1
_geom_bond_atom_site_label_2
_geom_bond_distance
_geom_bond_site_symmetry_2
Ag1 N3 2.201(2) .
Ag1 N1 2.201(2) .
Ag1 O2 2.5170(19) 2_656
Ag1 O1 2.526(2) .
S1 O3 1.4530(19) .
S1 O2 1.4574(19) .
S1 O1 1.458(2) .
S1 C16 1.764(3) .
O2 Ag1 2.5170(19) 2_656
N1 C7 1.343(3) .
N1 N2 1.350(3) .
N2 C1 1.348(3) .
N2 C15 1.454(3) .
N3 C14 1.348(3) .
N3 N4 1.358(3) .
N4 C8 1.338(3) .
N4 C15 1.454(3) 1_455
C1 C2 1.390(4) .
C1 H1 0.9500 .
C2 C7 1.412(4) .
C2 C3 1.430(4) .
C3 C4 1.365(4) .
C3 H3 0.9500 .
C4 C5 1.408(5) .
C4 H4 0.9500 .
C5 C6 1.371(4) .
C5 H5 0.9500 .
C6 C7 1.425(3) .
C6 H6 0.9500 .
C8 C9 1.397(4) .
C8 H8 0.9500 .
C9 C14 1.417(4) .
C9 C10 1.421(4) .
C10 C11 1.350(5) .
C10 H10 0.9500 .
C11 C12 1.416(5) .
C11 H11 0.9500 .
C12 C13 1.371(4) .
C12 H12 0.9500 .
C13 C14 1.412(4) .
C13 H13 0.9500 .
C15 N4 1.454(3) 1_655
C15 H15A 0.9900 .
C15 H15B 0.9900 .
C16 H16A 0.9800 .
C16 H16B 0.9800 .
C16 H16C 0.9800 .

loop_
_geom_torsion_atom_site_label_1
_geom_torsion_atom_site_label_2
_geom_torsion_atom_site_label_3
_geom_torsion_atom_site_label_4
_geom_torsion
_geom_torsion_site_symmetry_1
_geom_torsion_site_symmetry_4
O3 S1 O1 Ag1 10.73(16) . .
O2 S1 O1 Ag1 -117.85(11) . .
C16 S1 O1 Ag1 125.85(15) . .
N3 Ag1 O1 S1 -80.73(13) . .
N1 Ag1 O1 S1 137.02(12) . .
O2 Ag1 O1 S1 34.34(15) 2_656 .
O3 S1 O2 Ag1 -9.71(15) . 2_656
O1 S1 O2 Ag1 118.83(12) . 2_656
C16 S1 O2 Ag1 -125.02(15) . 2_656
N3 Ag1 N1 C7 63.3(2) . .
O2 Ag1 N1 C7 -61.51(19) 2_656 .
O1 Ag1 N1 C7 177.98(17) . .
N3 Ag1 N1 N2 -149.49(16) . .
O2 Ag1 N1 N2 85.65(18) 2_656 .
O1 Ag1 N1 N2 -34.9(2) . .
C7 N1 N2 C1 -0.8(3) . .
Ag1 N1 N2 C1 -153.15(17) . .
C7 N1 N2 C15 -176.00(19) . .
Ag1 N1 N2 C15 31.7(3) . .
N1 Ag1 N3 C14 61.4(2) . .
O2 Ag1 N3 C14 179.02(17) 2_656 .
O1 Ag1 N3 C14 -60.75(18) . .
N1 Ag1 N3 N4 -151.38(16) . .
O2 Ag1 N3 N4 -33.8(2) 2_656 .
O1 Ag1 N3 N4 86.44(18) . .
C14 N3 N4 C8 -0.4(3) . .
Ag1 N3 N4 C8 -152.58(17) . .
C14 N3 N4 C15 -175.23(19) . 1_455
Ag1 N3 N4 C15 32.6(3) . 1_455
N1 N2 C1 C2 0.7(3) . .
C15 N2 C1 C2 175.5(2) . .
N2 C1 C2 C7 -0.3(3) . .
N2 C1 C2 C3 -179.8(3) . .
C1 C2 C3 C4 179.2(3) . .
C7 C2 C3 C4 -0.3(4) . .
C2 C3 C4 C5 0.6(4) . .
C3 C4 C5 C6 -0.3(5) . .
C4 C5 C6 C7 -0.3(4) . .
N2 N1 C7 C2 0.6(2) . .
Ag1 N1 C7 C2 153.55(17) . .
N2 N1 C7 C6 -179.7(2) . .
Ag1 N1 C7 C6 -26.7(3) . .
C1 C2 C7 N1 -0.2(3) . .
C3 C2 C7 N1 179.4(2) . .
C1 C2 C7 C6 -179.9(2) . .
C3 C2 C7 C6 -0.3(4) . .
C5 C6 C7 N1 -179.1(2) . .
C5 C6 C7 C2 0.6(4) . .
N3 N4 C8 C9 0.3(3) . .
C15 N4 C8 C9 174.6(2) 1_455 .
N4 C8 C9 C14 -0.1(3) . .
N4 C8 C9 C10 -179.3(3) . .
C8 C9 C10 C11 177.9(3) . .
C14 C9 C10 C11 -1.2(4) . .
C9 C10 C11 C12 1.3(5) . .
C10 C11 C12 C13 -0.3(5) . .
C11 C12 C13 C14 -0.7(5) . .
N4 N3 C14 C13 179.3(2) . .
Ag1 N3 C14 C13 -27.5(3) . .
N4 N3 C14 C9 0.3(3) . .
Ag1 N3 C14 C9 153.50(17) . .
C12 C13 C14 N3 -178.1(2) . .
C12 C13 C14 C9 0.8(4) . .
C8 C9 C14 N3 -0.2(3) . .
C10 C9 C14 N3 179.2(2) . .
C8 C9 C14 C13 -179.2(2) . .
C10 C9 C14 C13 0.2(4) . .
C1 N2 C15 N4 -97.5(3) . 1_655
N1 N2 C15 N4 76.9(3) . 1_655
